data_2208572
loop_
_publ_author_name
'Wang, Xiu-Jian'
'Gui, Liu-Chen'
'Shen, Zhong-Su'
'Ni, Qing-Ling'
'Zeng, Jian-Qiang'

_publ_section_title
;
 <i>catena</i>-Poly[cadmium(II)-di-\m-<i>N</i>-oxopyridine-2-thiolato]
;
_journal_issue 4
_journal_name_full 'Acta Crystallographica Section E'
_journal_page_first m931
_journal_page_last m933
_journal_paper_doi 10.1107/S1600536806010841
_journal_volume 62
_journal_year 2006
_chemical_formula_iupac '[Cd (C5 H4 N O S)2]'
_chemical_formula_moiety 'C10 H8 Cd N2 O2 S2'
_chemical_formula_sum 'C10 H8 Cd N2 O2 S2'
_chemical_formula_weight 364.70
_chemical_name_systematic
;
 catena-poly[bis(N-oxopyridine-2-thiolato)cadmium(II)]
;
_space_group_IT_number 14
_symmetry_cell_setting monoclinic
_symmetry_space_group_name_Hall '-P 2ybc'
_symmetry_space_group_name_H-M 'P 1 21/c 1'
_atom_sites_solution_hydrogens geom
_atom_sites_solution_primary direct
_atom_sites_solution_secondary difmap
_audit_creation_method SHELXL-97
_cell_angle_alpha 90.00
_cell_angle_beta 100.648(2)
_cell_angle_gamma 90.00
_cell_formula_units_Z 2
_cell_length_a 10.0858(9)
_cell_length_b 3.8057(4)
_cell_length_c 14.5664(13)
_cell_measurement_reflns_used 4354
_cell_measurement_temperature 293(2)
_cell_measurement_theta_max 27.02
_cell_measurement_theta_min 2.15
_cell_volume 549.48(9)
_computing_cell_refinement 'SAINT (Bruker, 1998)'
_computing_data_collection 'SMART (Bruker, 1998)'
_computing_data_reduction SAINT
_computing_molecular_graphics 'SHELXTL (Sheldrick, 1997b)'
_computing_publication_material SHELXTL
_computing_structure_refinement 'SHELXL97 (Sheldrick, 1997a)'
_computing_structure_solution 'SHELXS97 (Sheldrick, 1997a)'
_diffrn_ambient_temperature 290(2)
_diffrn_measured_fraction_theta_full 0.996
_diffrn_measured_fraction_theta_max 0.996
_diffrn_measurement_device_type 'Bruker SMART CCD area-detector'
_diffrn_measurement_method '\w scans'
_diffrn_radiation_monochromator graphite
_diffrn_radiation_source 'fine-focus sealed tube'
_diffrn_radiation_type MoK\a
_diffrn_radiation_wavelength 0.71073
_diffrn_reflns_av_R_equivalents 0.0268
_diffrn_reflns_av_sigmaI/netI 0.0175
_diffrn_reflns_limit_h_max 12
_diffrn_reflns_limit_h_min -12
_diffrn_reflns_limit_k_max 4
_diffrn_reflns_limit_k_min -4
_diffrn_reflns_limit_l_max 18
_diffrn_reflns_limit_l_min -18
_diffrn_reflns_number 5731
_diffrn_reflns_theta_full 27.02
_diffrn_reflns_theta_max 27.02
_diffrn_reflns_theta_min 2.05
_diffrn_standards_decay_% 0.02
_diffrn_standards_interval_count 32
_diffrn_standards_interval_time 340
_diffrn_standards_number 3
_exptl_absorpt_coefficient_mu 2.354
_exptl_absorpt_correction_T_max 0.932
_exptl_absorpt_correction_T_min 0.682
_exptl_absorpt_correction_type multi-scan
_exptl_absorpt_process_details '(SADABS; Bruker, 1998)'
_exptl_crystal_colour 'light yellow'
_exptl_crystal_density_diffrn 2.204
_exptl_crystal_density_method 'not measured'
_exptl_crystal_description plate
_exptl_crystal_F_000 356
_exptl_crystal_size_max 0.35
_exptl_crystal_size_mid 0.17
_exptl_crystal_size_min 0.03
_refine_diff_density_max 1.128
_refine_diff_density_min -0.367
_refine_ls_extinction_method none
_refine_ls_goodness_of_fit_ref 1.059
_refine_ls_hydrogen_treatment constr
_refine_ls_matrix_type full
_refine_ls_number_parameters 79
_refine_ls_number_reflns 1195
_refine_ls_number_restraints 0
_refine_ls_restrained_S_all 1.059
_refine_ls_R_factor_all 0.0256
_refine_ls_R_factor_gt 0.0228
_refine_ls_shift/su_max 0.039
_refine_ls_shift/su_mean 0.003
_refine_ls_structure_factor_coef Fsqd
_refine_ls_weighting_details 'calc w=1/[\s^2^(Fo^2^)+(0.0416P)^2^] where P=(Fo^2^+2Fc^2^)/3'
_refine_ls_weighting_scheme calc
_refine_ls_wR_factor_gt 0.0588
_refine_ls_wR_factor_ref 0.0598
_reflns_number_gt 1077
_reflns_number_total 1195
_reflns_threshold_expression I>2\s(I)
_cod_data_source_file cv2018.cif
_cod_data_source_block I
_cod_original_sg_symbol_H-M 'P 21/c'
_cod_database_code 2208572
_cod_database_fobs_code 2208572

loop_
_symmetry_equiv_pos_as_xyz
'x, y, z'
'-x, y+1/2, -z+1/2'
'-x, -y, -z'
'x, -y-1/2, z-1/2'

loop_
_atom_site_type_symbol
_atom_site_label
_atom_site_fract_x
_atom_site_fract_y
_atom_site_fract_z
_atom_site_U_iso_or_equiv
_atom_site_adp_type
_atom_site_calc_flag
_atom_site_refinement_flags
_atom_site_occupancy
Cd Cd1 0.5000 0.0000 0.0000 0.02679(11) Uani d S 1
S S1 0.74905(6) -0.13548(18) 0.03545(4) 0.02786(15) Uani d . 1
O O1 0.53113(18) -0.4725(4) -0.10234(13) 0.0274(4) Uani d . 1
N N1 0.6545(2) -0.4767(4) -0.12570(15) 0.0225(4) Uani d . 1
C C1 0.6641(2) -0.6343(7) -0.20834(15) 0.0284(5) Uani d . 1
H H1 0.5866 -0.7206 -0.2464 0.034 Uiso calc R 1
C C2 0.7853(3) -0.6671(7) -0.23603(16) 0.0323(5) Uani d . 1
H H2 0.7911 -0.7763 -0.2923 0.039 Uiso calc R 1
C C3 0.8996(3) -0.5352(6) -0.1791(2) 0.0327(6) Uani d . 1
H H3 0.9836 -0.5609 -0.1960 0.039 Uiso calc R 1
C C4 0.8884(2) -0.3655(7) -0.09730(17) 0.0282(5) Uani d . 1
H H4 0.9651 -0.2691 -0.0606 0.034 Uiso calc R 1
C C5 0.7636(2) -0.3350(6) -0.06810(14) 0.0218(4) Uani d . 1

loop_
_atom_site_aniso_label
_atom_site_aniso_U_11
_atom_site_aniso_U_22
_atom_site_aniso_U_33
_atom_site_aniso_U_12
_atom_site_aniso_U_13
_atom_site_aniso_U_23
Cd1 0.02557(16) 0.02624(17) 0.03064(16) 0.00503(9) 0.01060(10) -0.00135(9)
S1 0.0265(3) 0.0291(3) 0.0276(3) 0.0027(3) 0.0041(2) -0.0054(3)
O1 0.0198(9) 0.0319(10) 0.0319(9) 0.0004(6) 0.0084(7) -0.0024(6)
N1 0.0228(10) 0.0211(10) 0.0247(10) 0.0024(7) 0.0070(8) 0.0024(7)
C1 0.0343(13) 0.0266(12) 0.0235(11) 0.0022(11) 0.0035(9) -0.0005(10)
C2 0.0455(14) 0.0285(14) 0.0255(11) 0.0088(11) 0.0139(10) 0.0028(10)
C3 0.0333(14) 0.0325(15) 0.0376(14) 0.0050(10) 0.0202(11) 0.0079(10)
C4 0.0259(11) 0.0239(12) 0.0362(12) 0.0016(10) 0.0091(9) 0.0062(10)
C5 0.0226(11) 0.0182(12) 0.0250(10) 0.0019(9) 0.0050(8) 0.0041(9)

loop_
_atom_type_symbol
_atom_type_description
_atom_type_scat_dispersion_real
_atom_type_scat_dispersion_imag
_atom_type_scat_source
C C 0.0033 0.0016 'International Tables Vol C Tables 4.2.6.8 and 6.1.1.4'
H H 0.0000 0.0000 'International Tables Vol C Tables 4.2.6.8 and 6.1.1.4'
N N 0.0061 0.0033 'International Tables Vol C Tables 4.2.6.8 and 6.1.1.4'
O O 0.0106 0.0060 'International Tables Vol C Tables 4.2.6.8 and 6.1.1.4'
S S 0.1246 0.1234 'International Tables Vol C Tables 4.2.6.8 and 6.1.1.4'
Cd Cd -0.8075 1.2024 'International Tables Vol C Tables 4.2.6.8 and 6.1.1.4'

loop_
_geom_angle_atom_site_label_1
_geom_angle_atom_site_label_2
_geom_angle_atom_site_label_3
_geom_angle_site_symmetry_1
_geom_angle_site_symmetry_3
_geom_angle
_geom_angle_publ_flag
O1 Cd1 O1 3_655 . 180.0 yes
O1 Cd1 S1 3_655 3_655 74.55(5) ?
O1 Cd1 S1 . 3_655 105.45(5) yes
O1 Cd1 S1 3_655 . 105.45(5) ?
O1 Cd1 S1 . . 74.55(5) yes
S1 Cd1 S1 3_655 . 180.0 yes
O1 Cd1 O1 3_655 1_565 79.48(7) yes
O1 Cd1 O1 . 1_565 100.52(7) yes
S1 Cd1 O1 3_655 1_565 86.85(4) yes
S1 Cd1 O1 . 1_565 93.15(4) yes
O1 Cd1 O1 3_655 3_645 100.52(7) ?
O1 Cd1 O1 . 3_645 79.48(7) ?
S1 Cd1 O1 3_655 3_645 93.15(4) ?
S1 Cd1 O1 . 3_645 86.85(4) ?
O1 Cd1 O1 1_565 3_645 180.00(7) ?
C5 S1 Cd1 . . 98.84(7) yes
N1 O1 Cd1 . . 113.53(12) yes
N1 O1 Cd1 . 1_545 110.87(11) yes
Cd1 O1 Cd1 . 1_545 100.52(7) ?
O1 N1 C1 . . 116.5(2) ?
O1 N1 C5 . . 121.07(19) ?
C1 N1 C5 . . 122.4(2) ?
C2 C1 N1 . . 121.0(2) ?
C2 C1 H1 . . 119.5 ?
N1 C1 H1 . . 119.5 ?
C1 C2 C3 . . 118.9(2) ?
C1 C2 H2 . . 120.5 ?
C3 C2 H2 . . 120.5 ?
C4 C3 C2 . . 119.7(2) ?
C4 C3 H3 . . 120.2 ?
C2 C3 H3 . . 120.2 ?
C3 C4 C5 . . 121.4(2) ?
C3 C4 H4 . . 119.3 ?
C5 C4 H4 . . 119.3 ?
N1 C5 C4 . . 116.5(2) ?
N1 C5 S1 . . 121.62(16) ?
C4 C5 S1 . . 121.87(17) ?

loop_
_geom_bond_atom_site_label_1
_geom_bond_atom_site_label_2
_geom_bond_site_symmetry_2
_geom_bond_distance
_geom_bond_publ_flag
Cd1 O1 3_655 2.3931(16) ?
Cd1 O1 . 2.3931(16) yes
Cd1 S1 3_655 2.5225(6) ?
Cd1 S1 . 2.5225(6) yes
Cd1 O1 1_565 2.5543(17) ?
Cd1 O1 3_645 2.5543(17) yes
S1 C5 . 1.719(2) yes
O1 N1 . 1.350(3) yes
O1 Cd1 1_545 2.5543(17) ?
N1 C1 . 1.364(3) yes
N1 C5 . 1.365(3) ?
C1 C2 . 1.362(3) ?
C1 H1 . 0.9300 ?
C2 C3 . 1.385(4) ?
C2 H2 . 0.9300 ?
C3 C4 . 1.378(4) ?
C3 H3 . 0.9300 ?
C4 C5 . 1.406(3) ?
C4 H4 . 0.9300 ?
